data_1518946
loop_
_publ_author_name
'Chen, Zhang-Pei'
'Chen, Mu-Wang'
'Shi, Lei'
'Yu, Chang-Bin'
'Zhou, Yong-Gui'

_publ_section_title
;
 Pd-catalyzed asymmetric hydrogenation of fluorinated aromatic
 pyrazol-5-ols via capture of active tautomers
;
_journal_issue 6
_journal_name_full 'Chem. Sci.'
_journal_page_first 3415
_journal_paper_doi 10.1039/C5SC00835B
_journal_volume 6
_journal_year 2015
_chemical_formula_sum 'C11 H9 F3 N2 O'
_chemical_formula_weight 242.20
_chemical_name_systematic
; 
 ? 
;
_space_group_crystal_system triclinic
_space_group_IT_number 2
_space_group_name_Hall '-P 1'
_space_group_name_H-M_alt 'P -1'
_symmetry_space_group_name_Hall '-P 1'
_symmetry_space_group_name_H-M 'P -1'
_atom_sites_solution_hydrogens geom
_audit_creation_method SHELXL-2013
_audit_update_record
;
2014-12-22 deposited with the CCDC.
2015-03-31 downloaded from the CCDC.
;
_cell_angle_alpha 92.233(3)
_cell_angle_beta 102.972(3)
_cell_angle_gamma 108.187(2)
_cell_formula_units_Z 8
_cell_length_a 11.5587(13)
_cell_length_b 11.8263(13)
_cell_length_c 17.672(2)
_cell_measurement_reflns_used 2313
_cell_measurement_temperature 293(2)
_cell_measurement_theta_max 47.641
_cell_measurement_theta_min 4.588
_cell_volume 2220.9(4)
_computing_cell_refinement 'Bruker SMART'
_computing_data_collection 'Bruker SMART'
_computing_data_reduction 'Bruker SHELXTL'
_computing_molecular_graphics 'Bruker SHELXTL'
_computing_publication_material 'Bruker SHELXTL'
_computing_structure_refinement 'SHELXL-2013 (Sheldrick, 2013)'
_computing_structure_solution 'Bruker SHELXTL'
_diffrn_ambient_temperature 293(2)
_diffrn_measured_fraction_theta_full 0.999
_diffrn_measured_fraction_theta_max 0.998
_diffrn_measurement_device_type 'CCD area detector'
_diffrn_measurement_method 'phi and omega scans'
_diffrn_radiation_type MoK\a
_diffrn_radiation_wavelength 0.71073
_diffrn_reflns_av_R_equivalents 0.0237
_diffrn_reflns_av_unetI/netI 0.0517
_diffrn_reflns_Laue_measured_fraction_full 0.999
_diffrn_reflns_Laue_measured_fraction_max 0.998
_diffrn_reflns_limit_h_max 13
_diffrn_reflns_limit_h_min -14
_diffrn_reflns_limit_k_max 14
_diffrn_reflns_limit_k_min -14
_diffrn_reflns_limit_l_max 21
_diffrn_reflns_limit_l_min -21
_diffrn_reflns_number 13632
_diffrn_reflns_point_group_measured_fraction_full 0.999
_diffrn_reflns_point_group_measured_fraction_max 0.998
_diffrn_reflns_theta_full 25.242
_diffrn_reflns_theta_max 26.000
_diffrn_reflns_theta_min 1.191
_exptl_absorpt_coefficient_mu 0.129
_exptl_absorpt_correction_T_max 0.7457
_exptl_absorpt_correction_T_min 0.6451
_exptl_absorpt_correction_type multi-scan
_exptl_absorpt_process_details sadabs
_exptl_crystal_colour colorless
_exptl_crystal_density_diffrn 1.449
_exptl_crystal_description prismatic
_exptl_crystal_F_000 992
_exptl_crystal_size_max 0.211
_exptl_crystal_size_mid 0.165
_exptl_crystal_size_min 0.123
_refine_diff_density_max 0.417
_refine_diff_density_min -0.254
_refine_diff_density_rms 0.048
_refine_ls_extinction_method none
_refine_ls_goodness_of_fit_ref 1.023
_refine_ls_hydrogen_treatment constr
_refine_ls_matrix_type full
_refine_ls_number_parameters 675
_refine_ls_number_reflns 8732
_refine_ls_number_restraints 90
_refine_ls_restrained_S_all 1.053
_refine_ls_R_factor_all 0.0960
_refine_ls_R_factor_gt 0.0560
_refine_ls_shift/su_max 0.004
_refine_ls_shift/su_mean 0.000
_refine_ls_structure_factor_coef Fsqd
_refine_ls_weighting_details 'w=1/[\s^2^(Fo^2^)+(0.1022P)^2^] where P=(Fo^2^+2Fc^2^)/3'
_refine_ls_weighting_scheme calc
_refine_ls_wR_factor_gt 0.1578
_refine_ls_wR_factor_ref 0.1870
_reflns_Friedel_coverage 0.000
_reflns_number_gt 5242
_reflns_number_total 8732
_reflns_threshold_expression 'I > 2\s(I)'
_cod_data_source_file c5sc00835b2.cif
_cod_data_source_block cd214451
_cod_depositor_comments 'Adding full bibliography for 1518946--1518948.cif.'
_cod_database_code 1518946
_shelx_space_group_comment
; 
The symmetry employed for this shelxl refinement is uniquely defined 
by the following loop, which should always be used as a source of 
symmetry information in preference to the above space-group names. 
They are only intended as comments. 
;
_shelxl_version_number 2013-4

loop_
_space_group_symop_operation_xyz
'x, y, z'
'-x, -y, -z'

loop_
_atom_site_label
_atom_site_type_symbol
_atom_site_fract_x
_atom_site_fract_y
_atom_site_fract_z
_atom_site_U_iso_or_equiv
_atom_site_adp_type
_atom_site_occupancy
_atom_site_site_symmetry_order
_atom_site_calc_flag
_atom_site_refinement_flags_posn
_atom_site_refinement_flags_adp
_atom_site_refinement_flags_occupancy
_atom_site_disorder_assembly
_atom_site_disorder_group
N1 N 0.50054(18) 0.90474(17) 0.15560(11) 0.0419(5) Uani 1 1 d . . . . .
N2 N 0.39423(19) 0.87078(17) 0.09581(12) 0.0472(5) Uani 1 1 d . . . . .
N3 N 0.44802(17) 0.58978(17) 0.33712(11) 0.0415(5) Uani 1 1 d . . . . .
N4 N 0.55956(17) 0.62395(17) 0.39243(11) 0.0429(5) Uani 1 1 d . . . . .
N5 N 0.94242(17) 0.55460(16) 0.36436(11) 0.0410(5) Uani 1 1 d . . . . .
N6 N 1.05700(18) 0.63160(18) 0.36293(13) 0.0499(5) Uani 1 1 d . . . . .
N7 N 0.01215(17) 0.94387(17) 0.13448(11) 0.0431(5) Uani 1 1 d . . . . .
N8 N -0.09461(18) 0.86865(17) 0.14857(12) 0.0463(5) Uani 1 1 d . . . . .
O1 O 0.71262(16) 0.93607(17) 0.18069(10) 0.0570(5) Uani 1 1 d . . . . .
H1 H 0.7603 0.9074 0.1651 0.085 Uiso 1 1 calc R U . . .
O2 O 0.23826(15) 0.56118(17) 0.32215(11) 0.0602(5) Uani 1 1 d . . . . .
H2 H 0.1933 0.5884 0.3419 0.090 Uiso 1 1 calc R U . . .
O3 O 0.74663(16) 0.55024(15) 0.37110(13) 0.0649(5) Uani 1 1 d . . . . .
H3 H 0.7063 0.5948 0.3763 0.097 Uiso 1 1 calc R U . . .
O4 O 0.19261(18) 0.94308(17) 0.10096(14) 0.0717(6) Uani 1 1 d . . . . .
H4 H 0.2348 0.8992 0.0991 0.108 Uiso 1 1 calc R U . . .
F1 F 0.2778(10) 0.6824(10) -0.0491(8) 0.096(3) Uani 0.4 1 d D U P A 1
F2 F 0.2455(6) 0.8441(4) -0.0504(4) 0.0819(15) Uani 0.6 1 d D U P A 1
F3 F 0.3883(4) 0.8361(4) -0.1018(2) 0.0837(11) Uani 0.8 1 d D U P A 1
F1' F 0.3241(6) 0.6808(7) -0.0608(5) 0.0868(19) Uani 0.6 1 d D U P A 2
F2' F 0.2258(9) 0.7881(8) -0.0400(6) 0.096(2) Uani 0.4 1 d D U P A 2
F3' F 0.3512(17) 0.8529(19) -0.0990(11) 0.090(4) Uani 0.2 1 d D U P A 2
F4 F 0.67245(19) 0.81732(15) 0.54387(11) 0.0907(6) Uani 1 1 d . . . . .
F5 F 0.59993(18) 0.66000(17) 0.59319(10) 0.0844(6) Uani 1 1 d . . . . .
F6 F 0.73170(17) 0.6671(2) 0.52706(11) 0.0983(7) Uani 1 1 d . . . . .
F7 F 1.1810(7) 0.9151(9) 0.4331(6) 0.130(3) Uani 0.6 1 d D U P B 1
F8 F 1.2551(5) 0.8231(6) 0.3698(4) 0.101(2) Uani 0.5 1 d D U P B 1
F9 F 1.1226(14) 0.9060(10) 0.3082(6) 0.099(3) Uani 0.5 1 d D U P B 1
F7' F 1.2271(9) 0.8978(13) 0.4317(8) 0.112(3) Uani 0.4 1 d D U P B 2
F8' F 1.2271(7) 0.8155(7) 0.3215(4) 0.106(2) Uani 0.5 1 d D U P B 2
F9' F 1.1273(14) 0.9319(10) 0.3297(7) 0.106(3) Uani 0.5 1 d D U P B 2
F10 F -0.27121(19) 0.68118(16) 0.17789(14) 0.1037(7) Uani 1 1 d . . . . .
F11 F -0.2533(2) 0.59313(16) 0.07563(11) 0.1004(7) Uani 1 1 d . . . . .
F12 F -0.1521(2) 0.57641(16) 0.18660(11) 0.0896(6) Uani 1 1 d . . . . .
C1 C 0.6004(2) 0.8985(2) 0.12999(14) 0.0426(6) Uani 1 1 d . . . . .
C2 C 0.5610(2) 0.8596(2) 0.05151(14) 0.0447(6) Uani 1 1 d . . . . .
C3 C 0.4332(2) 0.8442(2) 0.03415(14) 0.0448(6) Uani 1 1 d . . . . .
C4 C 0.3393(3) 0.7966(3) -0.04132(16) 0.0570(7) Uani 1 1 d D . . . .
C5 C 0.6413(3) 0.8457(3) -0.00170(16) 0.0629(8) Uani 1 1 d . . . . .
H5A H 0.7233 0.9049 0.0159 0.094 Uiso 1 1 calc R U . . .
H5B H 0.6032 0.8562 -0.0539 0.094 Uiso 1 1 calc R U . . .
H5C H 0.6487 0.7671 -0.0012 0.094 Uiso 1 1 calc R U . . .
C6 C 0.5001(2) 0.9483(2) 0.23182(14) 0.0434(6) Uani 1 1 d . . . . .
C7 C 0.4453(3) 1.0354(2) 0.24042(16) 0.0548(7) Uani 1 1 d . . . . .
H7 H 0.4092 1.0657 0.1969 0.066 Uiso 1 1 calc R U . . .
C8 C 0.4451(3) 1.0763(3) 0.31436(18) 0.0692(8) Uani 1 1 d . . . . .
H8 H 0.4077 1.1339 0.3209 0.083 Uiso 1 1 calc R U . . .
C9 C 0.4996(3) 1.0327(3) 0.37826(18) 0.0725(9) Uani 1 1 d . . . . .
H9 H 0.4992 1.0613 0.4280 0.087 Uiso 1 1 calc R U . . .
C10 C 0.5548(3) 0.9472(3) 0.36998(16) 0.0670(8) Uani 1 1 d . . . . .
H10 H 0.5925 0.9186 0.4138 0.080 Uiso 1 1 calc R U . . .
C11 C 0.5537(3) 0.9041(2) 0.29611(15) 0.0537(7) Uani 1 1 d . . . . .
H11 H 0.5894 0.8451 0.2899 0.064 Uiso 1 1 calc R U . . .
C12 C 0.3541(2) 0.5977(2) 0.36832(14) 0.0427(6) Uani 1 1 d . . . . .
C13 C 0.4033(2) 0.6394(2) 0.44667(14) 0.0420(6) Uani 1 1 d . . . . .
C14 C 0.5306(2) 0.6534(2) 0.45730(14) 0.0420(6) Uani 1 1 d . . . . .
C15 C 0.6337(2) 0.6992(2) 0.52910(15) 0.0515(6) Uani 1 1 d . . . . .
C16 C 0.3339(3) 0.6591(3) 0.50541(16) 0.0603(7) Uani 1 1 d . . . . .
H16A H 0.3348 0.7406 0.5084 0.090 Uiso 1 1 calc R U . . .
H16B H 0.3740 0.6434 0.5557 0.090 Uiso 1 1 calc R U . . .
H16C H 0.2486 0.6060 0.4897 0.090 Uiso 1 1 calc R U . . .
C17 C 0.4406(2) 0.5463(2) 0.25877(14) 0.0435(6) Uani 1 1 d . . . . .
C18 C 0.4860(3) 0.4544(2) 0.24666(15) 0.0541(7) Uani 1 1 d . . . . .
H18 H 0.5172 0.4180 0.2886 0.065 Uiso 1 1 calc R U . . .
C19 C 0.4847(3) 0.4169(3) 0.17155(18) 0.0691(8) Uani 1 1 d . . . . .
H19 H 0.5169 0.3560 0.1628 0.083 Uiso 1 1 calc R U . . .
C20 C 0.4366(3) 0.4686(3) 0.11003(17) 0.0716(9) Uani 1 1 d . . . . .
H20 H 0.4355 0.4426 0.0594 0.086 Uiso 1 1 calc R U . . .
C21 C 0.3898(3) 0.5587(3) 0.12257(17) 0.0710(9) Uani 1 1 d . . . . .
H21 H 0.3563 0.5933 0.0804 0.085 Uiso 1 1 calc R U . . .
C22 C 0.3920(3) 0.5985(2) 0.19720(16) 0.0562(7) Uani 1 1 d . . . . .
H22 H 0.3609 0.6602 0.2058 0.067 Uiso 1 1 calc R U . . .
C23 C 0.8620(2) 0.6151(2) 0.36861(13) 0.0418(6) Uani 1 1 d . . . . .
C24 C 0.9234(2) 0.7348(2) 0.36996(14) 0.0469(6) Uani 1 1 d . . . . .
C25 C 1.0423(2) 0.7384(2) 0.36594(16) 0.0509(6) Uani 1 1 d . . . . .
C26 C 1.1520(3) 0.8448(3) 0.3655(2) 0.0726(9) Uani 1 1 d D . . . .
C27 C 0.8706(3) 0.8357(2) 0.37343(19) 0.0710(9) Uani 1 1 d . . . . .
H27A H 0.8575 0.8643 0.3231 0.106 Uiso 1 1 calc R U . . .
H27B H 0.9287 0.8999 0.4117 0.106 Uiso 1 1 calc R U . . .
H27C H 0.7919 0.8074 0.3877 0.106 Uiso 1 1 calc R U . . .
C28 C 0.9173(2) 0.4286(2) 0.36189(14) 0.0414(6) Uani 1 1 d . . . . .
C29 C 0.8179(3) 0.3526(2) 0.30612(16) 0.0586(7) Uani 1 1 d . . . . .
H29 H 0.7691 0.3834 0.2688 0.070 Uiso 1 1 calc R U . . .
C30 C 0.7904(3) 0.2303(3) 0.30540(19) 0.0742(9) Uani 1 1 d . . . . .
H30 H 0.7228 0.1786 0.2677 0.089 Uiso 1 1 calc R U . . .
C31 C 0.8624(3) 0.1849(3) 0.35994(19) 0.0689(8) Uani 1 1 d . . . . .
H31 H 0.8437 0.1024 0.3593 0.083 Uiso 1 1 calc R U . . .
C32 C 0.9616(3) 0.2606(3) 0.41523(17) 0.0662(8) Uani 1 1 d . . . . .
H32 H 1.0107 0.2293 0.4520 0.079 Uiso 1 1 calc R U . . .
C33 C 0.9898(3) 0.3831(2) 0.41718(15) 0.0544(7) Uani 1 1 d . . . . .
H33 H 1.0570 0.4344 0.4553 0.065 Uiso 1 1 calc R U . . .
C34 C 0.0847(2) 0.8812(2) 0.11692(15) 0.0477(6) Uani 1 1 d . . . . .
C35 C 0.0253(2) 0.7623(2) 0.11878(15) 0.0508(6) Uani 1 1 d . . . . .
C36 C -0.0852(2) 0.7601(2) 0.13865(14) 0.0462(6) Uani 1 1 d . . . . .
C37 C -0.1894(3) 0.6543(2) 0.14480(18) 0.0599(7) Uani 1 1 d . . . . .
C38 C 0.0714(3) 0.6601(3) 0.1035(2) 0.0863(10) Uani 1 1 d . . . . .
H38A H 0.1327 0.6843 0.0734 0.129 Uiso 1 1 calc R U . . .
H38B H 0.0019 0.5927 0.0750 0.129 Uiso 1 1 calc R U . . .
H38C H 0.1090 0.6382 0.1523 0.129 Uiso 1 1 calc R U . . .
C39 C 0.0417(2) 1.0711(2) 0.14504(14) 0.0438(6) Uani 1 1 d . . . . .
C40 C 0.0811(3) 1.1380(2) 0.08796(16) 0.0588(7) Uani 1 1 d . . . . .
H40 H 0.0861 1.1004 0.0421 0.071 Uiso 1 1 calc R U . . .
C41 C 0.1130(3) 1.2605(3) 0.09906(19) 0.0738(9) Uani 1 1 d . . . . .
H41 H 0.1397 1.3059 0.0606 0.089 Uiso 1 1 calc R U . . .
C42 C 0.1057(3) 1.3160(3) 0.1662(2) 0.0786(9) Uani 1 1 d . . . . .
H42 H 0.1283 1.3991 0.1738 0.094 Uiso 1 1 calc R U . . .
C43 C 0.0653(4) 1.2493(3) 0.2219(2) 0.0961(12) Uani 1 1 d . . . . .
H43 H 0.0597 1.2869 0.2674 0.115 Uiso 1 1 calc R U . . .
C44 C 0.0323(3) 1.1247(2) 0.21122(18) 0.0741(9) Uani 1 1 d . . . . .
H44 H 0.0042 1.0791 0.2492 0.089 Uiso 1 1 calc R U . . .

loop_
_atom_site_aniso_label
_atom_site_aniso_U_11
_atom_site_aniso_U_22
_atom_site_aniso_U_33
_atom_site_aniso_U_23
_atom_site_aniso_U_13
_atom_site_aniso_U_12
N1 0.0353(11) 0.0433(11) 0.0503(12) -0.0011(9) 0.0148(10) 0.0153(9)
N2 0.0394(12) 0.0501(13) 0.0542(13) -0.0015(9) 0.0112(10) 0.0190(10)
N3 0.0288(10) 0.0490(12) 0.0475(11) -0.0019(9) 0.0091(9) 0.0152(9)
N4 0.0307(11) 0.0501(12) 0.0497(12) -0.0020(9) 0.0081(9) 0.0179(9)
N5 0.0270(10) 0.0404(11) 0.0566(12) 0.0039(9) 0.0107(9) 0.0126(8)
N6 0.0265(11) 0.0433(12) 0.0782(15) 0.0064(10) 0.0128(10) 0.0095(9)
N7 0.0321(11) 0.0428(12) 0.0575(12) 0.0049(9) 0.0138(9) 0.0148(9)
N8 0.0342(11) 0.0461(12) 0.0597(13) 0.0048(9) 0.0160(10) 0.0118(9)
O1 0.0362(10) 0.0752(13) 0.0599(11) -0.0101(9) 0.0124(9) 0.0207(9)
O2 0.0294(10) 0.0773(13) 0.0688(12) -0.0147(9) 0.0071(9) 0.0167(9)
O3 0.0395(10) 0.0531(11) 0.1144(16) 0.0081(10) 0.0360(11) 0.0208(9)
O4 0.0453(11) 0.0616(12) 0.1248(18) 0.0167(12) 0.0423(12) 0.0251(10)
F1 0.102(6) 0.057(4) 0.086(5) 0.007(3) -0.024(4) 0.000(4)
F2 0.060(3) 0.098(3) 0.082(3) -0.006(3) -0.008(2) 0.039(3)
F3 0.084(3) 0.111(2) 0.0546(14) 0.0120(13) 0.0096(16) 0.0350(17)
F1' 0.104(5) 0.057(2) 0.076(3) -0.0188(18) -0.005(3) 0.016(3)
F2' 0.059(3) 0.126(6) 0.089(4) -0.021(5) 0.000(3) 0.029(4)
F3' 0.081(6) 0.095(5) 0.076(5) 0.024(5) -0.013(5) 0.024(5)
F4 0.0991(15) 0.0567(11) 0.0845(12) -0.0076(9) -0.0101(11) 0.0067(10)
F5 0.0845(13) 0.1024(14) 0.0571(10) 0.0143(9) 0.0091(10) 0.0232(11)
F6 0.0546(11) 0.1526(19) 0.0858(13) -0.0338(12) -0.0116(10) 0.0579(12)
F7 0.097(5) 0.087(4) 0.145(4) -0.013(3) 0.003(4) -0.032(4)
F8 0.031(2) 0.065(3) 0.199(6) 0.028(4) 0.022(4) 0.007(2)
F9 0.090(4) 0.075(5) 0.105(4) 0.034(4) 0.019(4) -0.010(4)
F7' 0.062(5) 0.097(5) 0.121(5) 0.018(4) -0.019(5) -0.024(4)
F8' 0.067(4) 0.081(3) 0.160(5) 0.000(4) 0.052(4) -0.005(3)
F9' 0.085(4) 0.055(4) 0.156(7) 0.030(4) 0.005(5) 0.010(3)
F10 0.0747(13) 0.0685(12) 0.174(2) 0.0156(12) 0.0682(14) 0.0062(10)
F11 0.0974(15) 0.0773(13) 0.0775(13) 0.0034(10) -0.0042(11) -0.0205(11)
F12 0.0998(15) 0.0691(12) 0.0963(14) 0.0342(10) 0.0237(11) 0.0205(11)
C1 0.0380(14) 0.0391(13) 0.0553(15) 0.0017(11) 0.0169(12) 0.0156(11)
C2 0.0492(15) 0.0378(13) 0.0545(15) 0.0052(11) 0.0222(12) 0.0184(11)
C3 0.0456(15) 0.0414(14) 0.0515(15) 0.0024(11) 0.0147(12) 0.0187(11)
C4 0.0590(19) 0.0582(19) 0.0542(17) 0.0035(14) 0.0114(15) 0.0219(15)
C5 0.0662(19) 0.076(2) 0.0597(17) 0.0013(14) 0.0277(15) 0.0338(16)
C6 0.0374(13) 0.0404(13) 0.0538(15) -0.0022(11) 0.0199(12) 0.0095(11)
C7 0.0528(16) 0.0544(16) 0.0632(17) 0.0004(13) 0.0237(14) 0.0202(13)
C8 0.076(2) 0.0581(18) 0.079(2) -0.0108(15) 0.0382(18) 0.0197(16)
C9 0.084(2) 0.065(2) 0.0614(19) -0.0111(15) 0.0378(18) 0.0025(17)
C10 0.071(2) 0.069(2) 0.0501(17) 0.0048(14) 0.0187(15) 0.0063(16)
C11 0.0520(16) 0.0462(15) 0.0609(17) 0.0045(12) 0.0177(13) 0.0108(12)
C12 0.0275(12) 0.0438(14) 0.0584(15) -0.0002(11) 0.0129(11) 0.0134(10)
C13 0.0350(13) 0.0395(13) 0.0560(15) 0.0000(11) 0.0172(11) 0.0153(10)
C14 0.0367(13) 0.0394(13) 0.0527(14) 0.0011(10) 0.0143(11) 0.0147(11)
C15 0.0452(15) 0.0538(17) 0.0553(16) -0.0043(12) 0.0110(13) 0.0186(13)
C16 0.0481(16) 0.0705(19) 0.0655(18) -0.0075(14) 0.0247(14) 0.0186(14)
C17 0.0346(13) 0.0465(14) 0.0481(14) 0.0008(11) 0.0143(11) 0.0093(11)
C18 0.0530(16) 0.0582(17) 0.0560(16) -0.0006(12) 0.0150(13) 0.0249(13)
C19 0.066(2) 0.075(2) 0.068(2) -0.0159(16) 0.0212(16) 0.0249(16)
C20 0.076(2) 0.077(2) 0.0493(17) -0.0060(15) 0.0190(16) 0.0066(17)
C21 0.077(2) 0.066(2) 0.0517(18) 0.0120(14) 0.0079(15) 0.0032(17)
C22 0.0527(17) 0.0477(16) 0.0618(17) 0.0054(13) 0.0099(14) 0.0108(13)
C23 0.0312(13) 0.0459(14) 0.0517(14) 0.0029(11) 0.0117(11) 0.0169(11)
C24 0.0421(14) 0.0454(15) 0.0563(15) 0.0034(11) 0.0120(12) 0.0191(12)
C25 0.0380(14) 0.0415(15) 0.0691(17) 0.0048(12) 0.0076(13) 0.0117(11)
C26 0.0502(19) 0.0474(19) 0.112(3) 0.0091(19) 0.014(2) 0.0086(15)
C27 0.065(2) 0.0590(18) 0.100(2) 0.0121(16) 0.0223(18) 0.0350(16)
C28 0.0299(12) 0.0402(14) 0.0560(15) 0.0029(11) 0.0143(11) 0.0121(10)
C29 0.0448(16) 0.0493(16) 0.0729(18) 0.0024(13) 0.0000(14) 0.0142(13)
C30 0.0538(18) 0.0522(18) 0.095(2) -0.0055(15) -0.0056(17) 0.0056(14)
C31 0.063(2) 0.0428(16) 0.102(2) 0.0117(16) 0.0267(19) 0.0141(15)
C32 0.070(2) 0.0569(18) 0.078(2) 0.0170(15) 0.0144(17) 0.0319(16)
C33 0.0486(16) 0.0530(16) 0.0594(16) 0.0002(12) 0.0031(13) 0.0216(13)
C34 0.0367(14) 0.0516(16) 0.0599(16) 0.0065(12) 0.0150(12) 0.0195(12)
C35 0.0461(15) 0.0477(16) 0.0608(16) 0.0037(12) 0.0115(13) 0.0202(12)
C36 0.0405(14) 0.0452(15) 0.0507(15) 0.0034(11) 0.0084(12) 0.0132(11)
C37 0.0544(18) 0.0480(17) 0.074(2) 0.0103(14) 0.0160(16) 0.0117(14)
C38 0.079(2) 0.061(2) 0.138(3) 0.0154(19) 0.044(2) 0.0382(18)
C39 0.0325(13) 0.0444(14) 0.0555(15) 0.0013(11) 0.0144(11) 0.0122(11)
C40 0.0619(18) 0.0553(18) 0.0555(16) 0.0038(13) 0.0143(14) 0.0146(14)
C41 0.077(2) 0.059(2) 0.081(2) 0.0142(16) 0.0233(18) 0.0126(16)
C42 0.087(2) 0.0422(17) 0.108(3) 0.0062(17) 0.037(2) 0.0141(16)
C43 0.135(4) 0.056(2) 0.105(3) -0.0100(18) 0.061(3) 0.022(2)
C44 0.100(3) 0.0524(18) 0.077(2) 0.0061(15) 0.0433(19) 0.0206(17)

loop_
_atom_type_symbol
_atom_type_description
_atom_type_scat_dispersion_real
_atom_type_scat_dispersion_imag
_atom_type_scat_source
C C 0.0033 0.0016 'International Tables Vol C Tables 4.2.6.8 and 6.1.1.4'
H H 0.0000 0.0000 'International Tables Vol C Tables 4.2.6.8 and 6.1.1.4'
N N 0.0061 0.0033 'International Tables Vol C Tables 4.2.6.8 and 6.1.1.4'
O O 0.0106 0.0060 'International Tables Vol C Tables 4.2.6.8 and 6.1.1.4'
F F 0.0171 0.0103 'International Tables Vol C Tables 4.2.6.8 and 6.1.1.4'

loop_
_geom_angle_atom_site_label_1
_geom_angle_atom_site_label_2
_geom_angle_atom_site_label_3
_geom_angle
C1 N1 N2 110.79(19)
C1 N1 C6 127.6(2)
N2 N1 C6 121.43(18)
C3 N2 N1 103.90(19)
C12 N3 N4 110.94(18)
C12 N3 C17 128.4(2)
N4 N3 C17 120.55(18)
C14 N4 N3 104.13(18)
C23 N5 N6 110.48(18)
C23 N5 C28 127.31(19)
N6 N5 C28 122.20(17)
C25 N6 N5 103.87(18)
C34 N7 N8 110.41(19)
C34 N7 C39 127.9(2)
N8 N7 C39 121.50(18)
C36 N8 N7 104.49(19)
C1 O1 H1 109.5
C12 O2 H2 109.5
C23 O3 H3 109.5
C34 O4 H4 109.5
O1 C1 N1 117.8(2)
O1 C1 C2 133.4(2)
N1 C1 C2 108.7(2)
C1 C2 C3 103.2(2)
C1 C2 C5 126.9(2)
C3 C2 C5 129.7(2)
N2 C3 C2 113.4(2)
N2 C3 C4 118.7(2)
C2 C3 C4 127.8(2)
F3' C4 F2' 100.7(9)
F3' C4 F1' 109.6(11)
F2' C4 F1' 100.2(5)
F1 C4 F2 101.9(6)
F1 C4 F3 115.3(6)
F2 C4 F3 100.5(4)
F3' C4 C3 118.8(10)
F2' C4 C3 114.6(5)
F1 C4 C3 115.1(6)
F1' C4 C3 111.0(4)
F2 C4 C3 111.6(3)
F3 C4 C3 111.0(3)
C2 C5 H5A 109.5
C2 C5 H5B 109.5
H5A C5 H5B 109.5
C2 C5 H5C 109.5
H5A C5 H5C 109.5
H5B C5 H5C 109.5
C11 C6 C7 120.4(2)
C11 C6 N1 120.0(2)
C7 C6 N1 119.6(2)
C8 C7 C6 119.0(3)
C8 C7 H7 120.5
C6 C7 H7 120.5
C9 C8 C7 120.4(3)
C9 C8 H8 119.8
C7 C8 H8 119.8
C8 C9 C10 120.8(3)
C8 C9 H9 119.6
C10 C9 H9 119.6
C9 C10 C11 119.4(3)
C9 C10 H10 120.3
C11 C10 H10 120.3
C6 C11 C10 120.1(3)
C6 C11 H11 120.0
C10 C11 H11 120.0
O2 C12 N3 117.8(2)
O2 C12 C13 133.5(2)
N3 C12 C13 108.6(2)
C12 C13 C14 102.9(2)
C12 C13 C16 127.6(2)
C14 C13 C16 129.5(2)
N4 C14 C13 113.4(2)
N4 C14 C15 117.9(2)
C13 C14 C15 128.7(2)
F6 C15 F4 107.8(2)
F6 C15 F5 105.4(2)
F4 C15 F5 104.4(2)
F6 C15 C14 112.9(2)
F4 C15 C14 112.7(2)
F5 C15 C14 112.8(2)
C13 C16 H16A 109.5
C13 C16 H16B 109.5
H16A C16 H16B 109.5
C13 C16 H16C 109.5
H16A C16 H16C 109.5
H16B C16 H16C 109.5
C22 C17 C18 120.8(2)
C22 C17 N3 120.0(2)
C18 C17 N3 119.2(2)
C17 C18 C19 119.1(2)
C17 C18 H18 120.5
C19 C18 H18 120.5
C20 C19 C18 120.4(3)
C20 C19 H19 119.8
C18 C19 H19 119.8
C19 C20 C21 120.1(3)
C19 C20 H20 120.0
C21 C20 H20 120.0
C20 C21 C22 120.3(3)
C20 C21 H21 119.8
C22 C21 H21 119.8
C17 C22 C21 119.3(3)
C17 C22 H22 120.3
C21 C22 H22 120.3
O3 C23 N5 116.6(2)
O3 C23 C24 134.6(2)
N5 C23 C24 108.8(2)
C23 C24 C25 103.0(2)
C23 C24 C27 127.5(2)
C25 C24 C27 129.5(2)
N6 C25 C24 113.9(2)
N6 C25 C26 118.0(2)
C24 C25 C26 128.2(2)
F7' C26 F9' 103.7(9)
F8 C26 F9 114.5(8)
F8 C26 F7 100.8(5)
F9 C26 F7 108.0(7)
F7' C26 F8' 105.8(7)
F9' C26 F8' 100.3(8)
F8 C26 C25 114.8(4)
F7' C26 C25 118.2(7)
F9' C26 C25 116.2(7)
F9 C26 C25 110.2(6)
F7 C26 C25 107.7(5)
F8' C26 C25 110.6(4)
C24 C27 H27A 109.5
C24 C27 H27B 109.5
H27A C27 H27B 109.5
C24 C27 H27C 109.5
H27A C27 H27C 109.5
H27B C27 H27C 109.5
C29 C28 C33 120.1(2)
C29 C28 N5 119.7(2)
C33 C28 N5 120.1(2)
C28 C29 C30 119.9(2)
C28 C29 H29 120.1
C30 C29 H29 120.1
C31 C30 C29 120.2(3)
C31 C30 H30 119.9
C29 C30 H30 119.9
C32 C31 C30 120.0(3)
C32 C31 H31 120.0
C30 C31 H31 120.0
C31 C32 C33 120.6(3)
C31 C32 H32 119.7
C33 C32 H32 119.7
C32 C33 C28 119.3(2)
C32 C33 H33 120.4
C28 C33 H33 120.4
O4 C34 N7 117.3(2)
O4 C34 C35 133.9(2)
N7 C34 C35 108.8(2)
C34 C35 C36 103.5(2)
C34 C35 C38 127.2(3)
C36 C35 C38 129.3(3)
N8 C36 C35 112.9(2)
N8 C36 C37 119.6(2)
C35 C36 C37 127.5(2)
F12 C37 F11 105.0(2)
F12 C37 F10 105.6(2)
F11 C37 F10 107.1(3)
F12 C37 C36 113.3(2)
F11 C37 C36 112.1(2)
F10 C37 C36 113.1(2)
C35 C38 H38A 109.5
C35 C38 H38B 109.5
H38A C38 H38B 109.5
C35 C38 H38C 109.5
H38A C38 H38C 109.5
H38B C38 H38C 109.5
C44 C39 C40 120.6(2)
C44 C39 N7 119.8(2)
C40 C39 N7 119.6(2)
C41 C40 C39 119.6(3)
C41 C40 H40 120.2
C39 C40 H40 120.2
C42 C41 C40 120.4(3)
C42 C41 H41 119.8
C40 C41 H41 119.8
C43 C42 C41 119.6(3)
C43 C42 H42 120.2
C41 C42 H42 120.2
C42 C43 C44 120.5(3)
C42 C43 H43 119.7
C44 C43 H43 119.7
C39 C44 C43 119.2(3)
C39 C44 H44 120.4
C43 C44 H44 120.4

loop_
_geom_bond_atom_site_label_1
_geom_bond_atom_site_label_2
_geom_bond_distance
N1 C1 1.352(3)
N1 N2 1.365(3)
N1 C6 1.425(3)
N2 C3 1.331(3)
N3 C12 1.349(3)
N3 N4 1.363(3)
N3 C17 1.433(3)
N4 C14 1.327(3)
N5 C23 1.351(3)
N5 N6 1.359(3)
N5 C28 1.423(3)
N6 C25 1.326(3)
N7 C34 1.355(3)
N7 N8 1.359(3)
N7 C39 1.430(3)
N8 C36 1.329(3)
O1 C1 1.330(3)
O1 H1 0.8200
O2 C12 1.329(3)
O2 H2 0.8200
O3 C23 1.326(3)
O3 H3 0.8200
O4 C34 1.332(3)
O4 H4 0.8200
F1 C4 1.300(11)
F2 C4 1.352(7)
F3 C4 1.352(5)
F1' C4 1.345(8)
F2' C4 1.290(10)
F3' C4 1.249(16)
F4 C15 1.322(3)
F5 C15 1.333(3)
F6 C15 1.309(3)
F7 C26 1.342(10)
F8 C26 1.282(7)
F9 C26 1.313(11)
F7' C26 1.289(12)
F8' C26 1.396(8)
F9' C26 1.302(11)
F10 C37 1.326(3)
F11 C37 1.325(3)
F12 C37 1.319(3)
C1 C2 1.371(3)
C2 C3 1.391(3)
C2 C5 1.499(3)
C3 C4 1.478(4)
C5 H5A 0.9600
C5 H5B 0.9600
C5 H5C 0.9600
C6 C11 1.371(3)
C6 C7 1.387(3)
C7 C8 1.376(4)
C7 H7 0.9300
C8 C9 1.366(4)
C8 H8 0.9300
C9 C10 1.373(4)
C9 H9 0.9300
C10 C11 1.379(4)
C10 H10 0.9300
C11 H11 0.9300
C12 C13 1.379(3)
C13 C14 1.396(3)
C13 C16 1.499(3)
C14 C15 1.480(3)
C16 H16A 0.9600
C16 H16B 0.9600
C16 H16C 0.9600
C17 C22 1.369(3)
C17 C18 1.376(3)
C18 C19 1.378(4)
C18 H18 0.9300
C19 C20 1.363(4)
C19 H19 0.9300
C20 C21 1.369(4)
C20 H20 0.9300
C21 C22 1.375(4)
C21 H21 0.9300
C22 H22 0.9300
C23 C24 1.368(3)
C24 C25 1.380(3)
C24 C27 1.505(3)
C25 C26 1.483(4)
C27 H27A 0.9600
C27 H27B 0.9600
C27 H27C 0.9600
C28 C29 1.370(3)
C28 C33 1.380(3)
C29 C30 1.380(3)
C29 H29 0.9300
C30 C31 1.367(4)
C30 H30 0.9300
C31 C32 1.364(4)
C31 H31 0.9300
C32 C33 1.379(3)
C32 H32 0.9300
C33 H33 0.9300
C34 C35 1.364(3)
C35 C36 1.392(3)
C35 C38 1.502(3)
C36 C37 1.468(4)
C38 H38A 0.9600
C38 H38B 0.9600
C38 H38C 0.9600
C39 C44 1.350(4)
C39 C40 1.376(4)
C40 C41 1.373(4)
C40 H40 0.9300
C41 C42 1.366(4)
C41 H41 0.9300
C42 C43 1.358(4)
C42 H42 0.9300
C43 C44 1.396(4)
C43 H43 0.9300
C44 H44 0.9300

loop_
_geom_torsion_atom_site_label_1
_geom_torsion_atom_site_label_2
_geom_torsion_atom_site_label_3
_geom_torsion_atom_site_label_4
_geom_torsion
C1 N1 N2 C3 0.0(2)
C6 N1 N2 C3 175.8(2)
C12 N3 N4 C14 -0.4(2)
C17 N3 N4 C14 -177.35(19)
C23 N5 N6 C25 -0.4(3)
C28 N5 N6 C25 179.9(2)
C34 N7 N8 C36 -0.4(3)
C39 N7 N8 C36 -175.3(2)
N2 N1 C1 O1 175.9(2)
C6 N1 C1 O1 0.5(3)
N2 N1 C1 C2 0.0(3)
C6 N1 C1 C2 -175.4(2)
O1 C1 C2 C3 -175.0(3)
N1 C1 C2 C3 0.0(3)
O1 C1 C2 C5 1.6(4)
N1 C1 C2 C5 176.6(2)
N1 N2 C3 C2 0.0(3)
N1 N2 C3 C4 176.5(2)
C1 C2 C3 N2 0.0(3)
C5 C2 C3 N2 -176.5(2)
C1 C2 C3 C4 -176.1(2)
C5 C2 C3 C4 7.4(4)
N2 C3 C4 F3' 120.6(10)
C2 C3 C4 F3' -63.4(11)
N2 C3 C4 F2' 1.7(5)
C2 C3 C4 F2' 177.6(5)
N2 C3 C4 F1 -81.8(6)
C2 C3 C4 F1 94.2(6)
N2 C3 C4 F1' -110.9(4)
C2 C3 C4 F1' 65.0(5)
N2 C3 C4 F2 33.7(4)
C2 C3 C4 F2 -150.3(4)
N2 C3 C4 F3 145.0(3)
C2 C3 C4 F3 -39.1(4)
C1 N1 C6 C11 -52.7(3)
N2 N1 C6 C11 132.3(2)
C1 N1 C6 C7 127.2(3)
N2 N1 C6 C7 -47.8(3)
C11 C6 C7 C8 -0.3(4)
N1 C6 C7 C8 179.8(2)
C6 C7 C8 C9 0.8(4)
C7 C8 C9 C10 -0.3(5)
C8 C9 C10 C11 -0.8(5)
C7 C6 C11 C10 -0.8(4)
N1 C6 C11 C10 179.2(2)
C9 C10 C11 C6 1.3(4)
N4 N3 C12 O2 -176.5(2)
C17 N3 C12 O2 0.1(4)
N4 N3 C12 C13 0.6(3)
C17 N3 C12 C13 177.2(2)
O2 C12 C13 C14 176.0(3)
N3 C12 C13 C14 -0.4(3)
O2 C12 C13 C16 -1.7(4)
N3 C12 C13 C16 -178.1(2)
N3 N4 C14 C13 0.1(3)
N3 N4 C14 C15 -177.9(2)
C12 C13 C14 N4 0.2(3)
C16 C13 C14 N4 177.8(2)
C12 C13 C14 C15 178.0(2)
C16 C13 C14 C15 -4.4(4)
N4 C14 C15 F6 -22.3(3)
C13 C14 C15 F6 160.0(3)
N4 C14 C15 F4 100.2(3)
C13 C14 C15 F4 -77.5(3)
N4 C14 C15 F5 -141.8(2)
C13 C14 C15 F5 40.5(4)
C12 N3 C17 C22 58.1(3)
N4 N3 C17 C22 -125.6(2)
C12 N3 C17 C18 -123.7(3)
N4 N3 C17 C18 52.6(3)
C22 C17 C18 C19 1.5(4)
N3 C17 C18 C19 -176.7(2)
C17 C18 C19 C20 -1.4(4)
C18 C19 C20 C21 0.4(5)
C19 C20 C21 C22 0.6(5)
C18 C17 C22 C21 -0.5(4)
N3 C17 C22 C21 177.6(2)
C20 C21 C22 C17 -0.5(4)
N6 N5 C23 O3 -179.4(2)
C28 N5 C23 O3 0.3(3)
N6 N5 C23 C24 0.1(3)
C28 N5 C23 C24 179.8(2)
O3 C23 C24 C25 179.6(3)
N5 C23 C24 C25 0.2(3)
O3 C23 C24 C27 -1.4(5)
N5 C23 C24 C27 179.2(2)
N5 N6 C25 C24 0.5(3)
N5 N6 C25 C26 179.9(3)
C23 C24 C25 N6 -0.5(3)
C27 C24 C25 N6 -179.4(3)
C23 C24 C25 C26 -179.8(3)
C27 C24 C25 C26 1.3(5)
N6 C25 C26 F8 -6.4(6)
C24 C25 C26 F8 172.9(5)
N6 C25 C26 F7' -89.7(8)
C24 C25 C26 F7' 89.5(8)
N6 C25 C26 F9' 145.9(7)
C24 C25 C26 F9' -34.9(8)
N6 C25 C26 F9 124.7(7)
C24 C25 C26 F9 -56.0(8)
N6 C25 C26 F7 -117.7(5)
C24 C25 C26 F7 61.5(6)
N6 C25 C26 F8' 32.4(5)
C24 C25 C26 F8' -148.4(4)
C23 N5 C28 C29 54.3(3)
N6 N5 C28 C29 -126.0(3)
C23 N5 C28 C33 -123.4(3)
N6 N5 C28 C33 56.4(3)
C33 C28 C29 C30 0.1(4)
N5 C28 C29 C30 -177.6(2)
C28 C29 C30 C31 -0.3(5)
C29 C30 C31 C32 0.0(5)
C30 C31 C32 C33 0.5(5)
C31 C32 C33 C28 -0.7(4)
C29 C28 C33 C32 0.4(4)
N5 C28 C33 C32 178.1(2)
N8 N7 C34 O4 179.4(2)
C39 N7 C34 O4 -6.1(4)
N8 N7 C34 C35 0.4(3)
C39 N7 C34 C35 174.8(2)
O4 C34 C35 C36 -179.0(3)
N7 C34 C35 C36 -0.2(3)
O4 C34 C35 C38 1.5(5)
N7 C34 C35 C38 -179.7(3)
N7 N8 C36 C35 0.3(3)
N7 N8 C36 C37 -176.4(2)
C34 C35 C36 N8 -0.1(3)
C38 C35 C36 N8 179.4(3)
C34 C35 C36 C37 176.3(3)
C38 C35 C36 C37 -4.3(5)
N8 C36 C37 F12 -135.1(2)
C35 C36 C37 F12 48.8(4)
N8 C36 C37 F11 106.3(3)
C35 C36 C37 F11 -69.8(3)
N8 C36 C37 F10 -14.9(4)
C35 C36 C37 F10 168.9(3)
C34 N7 C39 C44 -126.4(3)
N8 N7 C39 C44 47.5(3)
C34 N7 C39 C40 52.8(3)
N8 N7 C39 C40 -133.3(2)
C44 C39 C40 C41 1.0(4)
N7 C39 C40 C41 -178.1(2)
C39 C40 C41 C42 0.0(5)
C40 C41 C42 C43 -0.7(5)
C41 C42 C43 C44 0.5(6)
C40 C39 C44 C43 -1.2(5)
N7 C39 C44 C43 178.0(3)
C42 C43 C44 C39 0.4(6)
